data_2222785
loop_
_publ_author_name
'Mahmoudi, Ali'
'Dehghanpour, Saeed'
'Khalaj, Mehdi'
'Pakravan, Shabnam'

_publ_section_title
Di-\m-chlorido-bis({2-[(4-bromophenyl)iminomethyl]pyridine-\k^2^<i>N</i>,<i>N</i>'}chloridomercury(II))
_journal_coeditor_code LH2844
_journal_issue 8
_journal_name_full 'Acta Crystallographica Section E'
_journal_page_first m889
_journal_paper_doi 10.1107/S1600536809025641
_journal_volume 65
_journal_year 2009
_chemical_formula_iupac '[Hg2 Cl4 (C12 H9 Br N2)2]'
_chemical_formula_moiety 'C24 H18 Br2 Cl4 Hg2 N4'
_chemical_formula_sum 'C24 H18 Br2 Cl4 Hg2 N4'
_chemical_formula_weight 1065.22
_chemical_name_systematic
;
Di-\m-chlorido-bis({2-[(4-bromophenyl)iminomethyl]pyridine-
\k^2^<i>N</i>,<i>N</i>'}chloridomercury(II))
;
_space_group_IT_number 14
_symmetry_cell_setting monoclinic
_symmetry_space_group_name_Hall '-P 2yn'
_symmetry_space_group_name_H-M 'P 1 21/n 1'
_atom_sites_solution_hydrogens geom
_atom_sites_solution_primary direct
_atom_sites_solution_secondary difmap
_audit_creation_method SHELXL-97
_cell_angle_alpha 90.00
_cell_angle_beta 96.7380(10)
_cell_angle_gamma 90.00
_cell_formula_units_Z 2
_cell_length_a 7.6697(2)
_cell_length_b 15.0247(4)
_cell_length_c 12.2129(4)
_cell_measurement_reflns_used 8129
_cell_measurement_temperature 100(2)
_cell_measurement_theta_max 29.65
_cell_measurement_theta_min 2.16
_cell_volume 1397.63(7)
_computing_cell_refinement 'APEX2 (Bruker, 2005)'
_computing_data_collection 'APEX2 (Bruker, 2005)'
_computing_data_reduction 'APEX2 (Bruker, 2005)'
_computing_molecular_graphics 'PLATON (Spek, 2009)'
_computing_publication_material 'SHELXTL (Sheldrick, 2008)'
_computing_structure_refinement 'SHELXTL (Sheldrick, 2008)'
_computing_structure_solution 'SHELXTL (Sheldrick, 2008)'
_diffrn_ambient_temperature 100(2)
_diffrn_detector_area_resol_mean 0
_diffrn_measured_fraction_theta_full 0.992
_diffrn_measured_fraction_theta_max 0.992
_diffrn_measurement_device_type 'Bruker SMART APEXII CCD area-detector'
_diffrn_measurement_method '\f and \w'
_diffrn_radiation_monochromator graphite
_diffrn_radiation_source 'fine-focus sealed tube'
_diffrn_radiation_type MoK\a
_diffrn_radiation_wavelength 0.71073
_diffrn_reflns_av_R_equivalents 0.0318
_diffrn_reflns_av_sigmaI/netI 0.0243
_diffrn_reflns_limit_h_max 10
_diffrn_reflns_limit_h_min -10
_diffrn_reflns_limit_k_max 20
_diffrn_reflns_limit_k_min -21
_diffrn_reflns_limit_l_max 17
_diffrn_reflns_limit_l_min -17
_diffrn_reflns_number 17922
_diffrn_reflns_theta_full 30.00
_diffrn_reflns_theta_max 30.00
_diffrn_reflns_theta_min 2.16
_diffrn_standards_decay_% 0
_diffrn_standards_interval_count 0
_diffrn_standards_interval_time 0
_diffrn_standards_number 0
_exptl_absorpt_coefficient_mu 14.235
_exptl_absorpt_correction_T_max 0.491
_exptl_absorpt_correction_T_min 0.280
_exptl_absorpt_correction_type multi-scan
_exptl_absorpt_process_details '(APEX2; Bruker, 2005)'
_exptl_crystal_colour yellow
_exptl_crystal_density_diffrn 2.531
_exptl_crystal_density_method 'not measured'
_exptl_crystal_description prism
_exptl_crystal_F_000 976
_exptl_crystal_size_max 0.10
_exptl_crystal_size_mid 0.10
_exptl_crystal_size_min 0.05
_refine_diff_density_max 0.972
_refine_diff_density_min -1.148
_refine_ls_extinction_method none
_refine_ls_goodness_of_fit_ref 1.010
_refine_ls_hydrogen_treatment constr
_refine_ls_matrix_type full
_refine_ls_number_parameters 163
_refine_ls_number_reflns 4047
_refine_ls_number_restraints 0
_refine_ls_restrained_S_all 1.010
_refine_ls_R_factor_all 0.0233
_refine_ls_R_factor_gt 0.0189
_refine_ls_shift/su_max 0.001
_refine_ls_shift/su_mean 0.000
_refine_ls_structure_factor_coef Fsqd
_refine_ls_weighting_details 'calc w=1/[\s^2^(Fo^2^)+(0.015P)^2^+1.35P] where P=(Fo^2^+2Fc^2^)/3'
_refine_ls_weighting_scheme calc
_refine_ls_wR_factor_gt 0.0396
_refine_ls_wR_factor_ref 0.0408
_reflns_number_gt 3636
_reflns_number_total 4047
_reflns_threshold_expression I>2\s(I)
_cod_data_source_file lh2844.cif
_cod_data_source_block I
_cod_depositor_comments
;
The following automatic conversions were performed:
'_symmetry_cell_setting' value 'Monoclinic' changed to 'monoclinic'
according to '/home/saulius/struct/CIF-dictionaries/cif_core.dic'
dictionary named 'cif_core.dic' version 2.4.1 from 2010-06-29.

Automatic conversion script
Id: cif_fix_enum 1527 2010-12-29 10:47:43Z saulius 

The following automatic conversions were performed:

'_symmetry_cell_setting' value 'Monoclinic' changed to 'monoclinic'
according to /home/saulius/struct/CIF-dictionaries/cif_core.dic
dictionary named 'cif_core.dic' version 2.4.1 from 2010-06-29.

Automatic conversion script
Id: cif_fix_values 1715 2011-07-08 13:25:40Z adriana 
;
_cod_original_sg_symbol_H-M 'P 21/n'
_cod_database_code 2222785
_cod_database_fobs_code 2222785

loop_
_symmetry_equiv_pos_as_xyz
'x, y, z'
'-x+1/2, y+1/2, -z+1/2'
'-x, -y, -z'
'x-1/2, -y-1/2, z-1/2'

loop_
_atom_site_type_symbol
_atom_site_label
_atom_site_fract_x
_atom_site_fract_y
_atom_site_fract_z
_atom_site_U_iso_or_equiv
_atom_site_adp_type
_atom_site_calc_flag
_atom_site_refinement_flags
_atom_site_occupancy
_atom_site_disorder_assembly
_atom_site_disorder_group
Hg Hg1 0.170956(13) 0.446982(7) 0.108289(9) 0.02080(3) Uani d . 1 . .
Br Br1 0.86964(5) 0.10383(2) -0.01114(3) 0.04340(9) Uani d . 1 . .
Cl Cl1 0.42148(9) 0.53787(4) 0.15929(7) 0.03126(16) Uani d . 1 . .
Cl Cl2 0.04621(9) 0.39647(4) -0.07921(5) 0.02143(12) Uani d . 1 . .
N N1 0.2551(3) 0.29234(14) 0.15931(18) 0.0183(4) Uani d . 1 . .
N N2 -0.0272(3) 0.38863(15) 0.21855(18) 0.0192(4) Uani d . 1 . .
C C1 -0.0010(3) 0.30362(17) 0.2535(2) 0.0192(5) Uani d . 1 . .
C C2 -0.1169(4) 0.26078(18) 0.3146(2) 0.0207(5) Uani d . 1 . .
H H2A -0.0974 0.2006 0.3366 0.025 Uiso calc R 1 . .
C C3 -0.2618(4) 0.30668(18) 0.3433(2) 0.0219(5) Uani d . 1 . .
H H3A -0.3420 0.2788 0.3861 0.026 Uiso calc R 1 . .
C C4 -0.2871(4) 0.39390(18) 0.3083(2) 0.0218(5) Uani d . 1 . .
H H4A -0.3842 0.4272 0.3275 0.026 Uiso calc R 1 . .
C C5 -0.1679(4) 0.43198(18) 0.2445(2) 0.0209(5) Uani d . 1 . .
H H5A -0.1878 0.4911 0.2184 0.025 Uiso calc R 1 . .
C C6 0.1522(4) 0.25556(18) 0.2214(2) 0.0212(5) Uani d . 1 . .
H H6A 0.1752 0.1965 0.2471 0.025 Uiso calc R 1 . .
C C7 0.3966(3) 0.24488(18) 0.1221(2) 0.0194(5) Uani d . 1 . .
C C8 0.4078(4) 0.15213(19) 0.1228(2) 0.0239(5) Uani d . 1 . .
H H8A 0.3193 0.1175 0.1508 0.029 Uiso calc R 1 . .
C C9 0.5489(4) 0.1107(2) 0.0824(2) 0.0270(6) Uani d . 1 . .
H H9A 0.5572 0.0476 0.0820 0.032 Uiso calc R 1 . .
C C10 0.6778(4) 0.1622(2) 0.0425(2) 0.0260(6) Uani d . 1 . .
C C11 0.6691(4) 0.25420(19) 0.0398(2) 0.0230(5) Uani d . 1 . .
H H11A 0.7587 0.2884 0.0122 0.028 Uiso calc R 1 . .
C C12 0.5255(3) 0.29538(18) 0.0786(2) 0.0206(5) Uani d . 1 . .
H H12A 0.5151 0.3584 0.0756 0.025 Uiso calc R 1 . .

loop_
_atom_site_aniso_label
_atom_site_aniso_U_11
_atom_site_aniso_U_22
_atom_site_aniso_U_33
_atom_site_aniso_U_12
_atom_site_aniso_U_13
_atom_site_aniso_U_23
Hg1 0.02163(5) 0.01490(5) 0.02590(6) -0.00157(4) 0.00290(4) 0.00198(4)
Br1 0.04489(19) 0.03626(17) 0.0548(2) 0.01823(15) 0.03004(17) 0.01083(16)
Cl1 0.0233(3) 0.0157(3) 0.0531(5) -0.0016(2) -0.0027(3) -0.0017(3)
Cl2 0.0274(3) 0.0159(3) 0.0210(3) 0.0040(2) 0.0029(2) 0.0000(2)
N1 0.0210(10) 0.0147(10) 0.0187(10) 0.0018(8) 0.0009(8) -0.0002(8)
N2 0.0221(10) 0.0163(10) 0.0194(10) -0.0008(8) 0.0028(8) 0.0005(8)
C1 0.0227(12) 0.0171(12) 0.0179(12) 0.0002(9) 0.0025(10) 0.0003(9)
C2 0.0278(13) 0.0152(12) 0.0189(12) -0.0014(10) 0.0027(10) 0.0027(9)
C3 0.0248(13) 0.0226(13) 0.0188(12) -0.0017(10) 0.0043(10) 0.0028(10)
C4 0.0234(12) 0.0201(12) 0.0221(13) 0.0042(10) 0.0034(10) 0.0019(10)
C5 0.0256(13) 0.0170(12) 0.0203(12) 0.0028(10) 0.0030(10) 0.0031(10)
C6 0.0271(13) 0.0162(12) 0.0202(12) 0.0018(10) 0.0030(10) 0.0014(10)
C7 0.0201(11) 0.0202(12) 0.0175(12) 0.0025(10) 0.0004(9) 0.0005(10)
C8 0.0281(13) 0.0203(13) 0.0244(13) 0.0015(11) 0.0071(11) 0.0030(11)
C9 0.0365(15) 0.0199(13) 0.0258(14) 0.0089(11) 0.0086(12) 0.0027(11)
C10 0.0283(13) 0.0273(14) 0.0236(13) 0.0088(11) 0.0077(11) 0.0036(11)
C11 0.0231(12) 0.0252(13) 0.0209(12) 0.0008(11) 0.0038(10) 0.0014(11)
C12 0.0225(12) 0.0204(12) 0.0187(12) 0.0003(10) 0.0017(10) 0.0011(10)

loop_
_atom_type_symbol
_atom_type_description
_atom_type_scat_dispersion_real
_atom_type_scat_dispersion_imag
_atom_type_scat_source
C C 0.0033 0.0016 'International Tables Vol C Tables 4.2.6.8 and 6.1.1.4'
H H 0.0000 0.0000 'International Tables Vol C Tables 4.2.6.8 and 6.1.1.4'
N N 0.0061 0.0033 'International Tables Vol C Tables 4.2.6.8 and 6.1.1.4'
Cl Cl 0.1484 0.1585 'International Tables Vol C Tables 4.2.6.8 and 6.1.1.4'
Br Br -0.2901 2.4595 'International Tables Vol C Tables 4.2.6.8 and 6.1.1.4'
Hg Hg -2.3894 9.2266 'International Tables Vol C Tables 4.2.6.8 and 6.1.1.4'

loop_
_geom_angle_atom_site_label_1
_geom_angle_atom_site_label_2
_geom_angle_atom_site_label_3
_geom_angle_site_symmetry_1
_geom_angle_site_symmetry_3
_geom_angle
_geom_angle_publ_flag
N2 Hg1 Cl1 . . 129.00(6) y
N2 Hg1 N1 . . 70.58(7) y
Cl1 Hg1 N1 . . 107.12(5) y
N2 Hg1 Cl2 . . 102.20(6) y
Cl1 Hg1 Cl2 . . 128.74(3) y
N1 Hg1 Cl2 . . 90.35(5) y
N2 Hg1 Cl2 . 3_565 88.36(6) y
Cl1 Hg1 Cl2 . 3_565 90.07(2) y
N1 Hg1 Cl2 . 3_565 158.28(5) y
Cl2 Hg1 Cl2 . 3_565 88.926(19) y
Hg1 Cl2 Hg1 . 3_565 91.074(19) y
C6 N1 C7 . . 121.4(2) ?
C6 N1 Hg1 . . 113.18(17) ?
C7 N1 Hg1 . . 125.39(17) ?
C5 N2 C1 . . 118.8(2) ?
C5 N2 Hg1 . . 123.96(18) ?
C1 N2 Hg1 . . 117.19(17) ?
N2 C1 C2 . . 121.8(2) ?
N2 C1 C6 . . 118.2(2) ?
C2 C1 C6 . . 119.9(2) ?
C1 C2 C3 . . 119.3(2) ?
C1 C2 H2A . . 120.4 ?
C3 C2 H2A . . 120.4 ?
C4 C3 C2 . . 118.6(2) ?
C4 C3 H3A . . 120.7 ?
C2 C3 H3A . . 120.7 ?
C3 C4 C5 . . 119.0(2) ?
C3 C4 H4A . . 120.5 ?
C5 C4 H4A . . 120.5 ?
N2 C5 C4 . . 122.4(2) ?
N2 C5 H5A . . 118.8 ?
C4 C5 H5A . . 118.8 ?
N1 C6 C1 . . 120.8(2) ?
N1 C6 H6A . . 119.6 ?
C1 C6 H6A . . 119.6 ?
C8 C7 C12 . . 119.9(2) ?
C8 C7 N1 . . 123.3(2) ?
C12 C7 N1 . . 116.8(2) ?
C9 C8 C7 . . 119.7(3) ?
C9 C8 H8A . . 120.2 ?
C7 C8 H8A . . 120.2 ?
C10 C9 C8 . . 119.4(3) ?
C10 C9 H9A . . 120.3 ?
C8 C9 H9A . . 120.3 ?
C11 C10 C9 . . 122.1(3) ?
C11 C10 Br1 . . 119.4(2) ?
C9 C10 Br1 . . 118.5(2) ?
C10 C11 C12 . . 118.2(3) ?
C10 C11 H11A . . 120.9 ?
C12 C11 H11A . . 120.9 ?
C11 C12 C7 . . 120.7(3) ?
C11 C12 H12A . . 119.7 ?
C7 C12 H12A . . 119.7 ?

loop_
_geom_bond_atom_site_label_1
_geom_bond_atom_site_label_2
_geom_bond_site_symmetry_2
_geom_bond_distance
_geom_bond_publ_flag
Hg1 N2 . 2.318(2) y
Hg1 Cl1 . 2.3799(7) y
Hg1 N1 . 2.472(2) y
Hg1 Cl2 . 2.4941(7) y
Hg1 Cl2 3_565 2.8799(6) y
Br1 C10 . 1.894(3) ?
Cl2 Hg1 3_565 2.8799(6) ?
N1 C6 . 1.282(3) ?
N1 C7 . 1.418(3) ?
N2 C5 . 1.330(3) ?
N2 C1 . 1.354(3) ?
C1 C2 . 1.384(4) ?
C1 C6 . 1.471(4) ?
C2 C3 . 1.387(4) ?
C2 H2A . 0.9500 ?
C3 C4 . 1.385(4) ?
C3 H3A . 0.9500 ?
C4 C5 . 1.392(4) ?
C4 H4A . 0.9500 ?
C5 H5A . 0.9500 ?
C6 H6A . 0.9500 ?
C7 C8 . 1.396(4) ?
C7 C12 . 1.399(4) ?
C8 C9 . 1.389(4) ?
C8 H8A . 0.9500 ?
C9 C10 . 1.388(4) ?
C9 H9A . 0.9500 ?
C10 C11 . 1.385(4) ?
C11 C12 . 1.394(4) ?
C11 H11A . 0.9500 ?
C12 H12A . 0.9500 ?

loop_
_geom_torsion_atom_site_label_1
_geom_torsion_atom_site_label_2
_geom_torsion_atom_site_label_3
_geom_torsion_atom_site_label_4
_geom_torsion_site_symmetry_1
_geom_torsion_site_symmetry_2
_geom_torsion_site_symmetry_3
_geom_torsion_site_symmetry_4
_geom_torsion
_geom_torsion_publ_flag
N2 Hg1 Cl2 Hg1 . . . 3_565 88.09(6) ?
Cl1 Hg1 Cl2 Hg1 . . . 3_565 -89.22(3) ?
N1 Hg1 Cl2 Hg1 . . . 3_565 158.29(5) ?
Cl2 Hg1 Cl2 Hg1 3_565 . . 3_565 0.0 ?
N2 Hg1 N1 C6 . . . . -0.60(18) ?
Cl1 Hg1 N1 C6 . . . . 125.53(18) ?
Cl2 Hg1 N1 C6 . . . . -103.42(18) ?
Cl2 Hg1 N1 C6 3_565 . . . -15.4(3) ?
N2 Hg1 N1 C7 . . . . 176.8(2) ?
Cl1 Hg1 N1 C7 . . . . -57.1(2) ?
Cl2 Hg1 N1 C7 . . . . 73.94(19) ?
Cl2 Hg1 N1 C7 3_565 . . . 161.92(14) ?
Cl1 Hg1 N2 C5 . . . . 86.3(2) ?
N1 Hg1 N2 C5 . . . . -177.1(2) ?
Cl2 Hg1 N2 C5 . . . . -91.0(2) ?
Cl2 Hg1 N2 C5 3_565 . . . -2.5(2) ?
Cl1 Hg1 N2 C1 . . . . -97.14(19) ?
N1 Hg1 N2 C1 . . . . -0.46(18) ?
Cl2 Hg1 N2 C1 . . . . 85.56(18) ?
Cl2 Hg1 N2 C1 3_565 . . . 174.10(18) ?
C5 N2 C1 C2 . . . . 0.4(4) ?
Hg1 N2 C1 C2 . . . . -176.4(2) ?
C5 N2 C1 C6 . . . . 178.2(2) ?
Hg1 N2 C1 C6 . . . . 1.4(3) ?
N2 C1 C2 C3 . . . . -1.6(4) ?
C6 C1 C2 C3 . . . . -179.4(2) ?
C1 C2 C3 C4 . . . . 0.9(4) ?
C2 C3 C4 C5 . . . . 0.8(4) ?
C1 N2 C5 C4 . . . . 1.5(4) ?
Hg1 N2 C5 C4 . . . . 178.0(2) ?
C3 C4 C5 N2 . . . . -2.1(4) ?
C7 N1 C6 C1 . . . . -175.9(2) ?
Hg1 N1 C6 C1 . . . . 1.6(3) ?
N2 C1 C6 N1 . . . . -2.1(4) ?
C2 C1 C6 N1 . . . . 175.8(3) ?
C6 N1 C7 C8 . . . . 18.2(4) ?
Hg1 N1 C7 C8 . . . . -159.0(2) ?
C6 N1 C7 C12 . . . . -164.6(2) ?
Hg1 N1 C7 C12 . . . . 18.3(3) ?
C12 C7 C8 C9 . . . . 1.3(4) ?
N1 C7 C8 C9 . . . . 178.5(3) ?
C7 C8 C9 C10 . . . . 0.5(4) ?
C8 C9 C10 C11 . . . . -1.1(5) ?
C8 C9 C10 Br1 . . . . 179.6(2) ?
C9 C10 C11 C12 . . . . 0.0(4) ?
Br1 C10 C11 C12 . . . . 179.3(2) ?
C10 C11 C12 C7 . . . . 1.8(4) ?
C8 C7 C12 C11 . . . . -2.5(4) ?
N1 C7 C12 C11 . . . . -179.8(2) ?
